data_7036697
loop_
_publ_author_name
'Minier, Mikael A.'
'Lippard, Stephen J.'

_publ_section_title
;
 (19)F NMR study of ligand dynamics in carboxylate-bridged diiron(ii)
 complexes supported by a macrocyclic ligand.
;
_journal_issue 41
_journal_name_full 'Dalton transactions (Cambridge, England : 2003)'
_journal_page_first 18111
_journal_page_last 18121
_journal_paper_doi 10.1039/c5dt02138c
_journal_volume 44
_journal_year 2015
_chemical_formula_sum 'C82.63 H56 Cl2.44 F4 Fe2 N2 O9 S'
_chemical_formula_weight 1527.26
_chemical_name_systematic '[Fe2(PIM)(Ar4F-PhCO2)2]'
_chemical_properties_physical 'Air-sensitive, Oxygen-sensitive'
_space_group_crystal_system monoclinic
_space_group_IT_number 14
_space_group_name_Hall '-P 2ybc'
_space_group_name_H-M_alt 'P 1 21/c 1'
_symmetry_space_group_name_Hall '-P 2ybc'
_symmetry_space_group_name_H-M 'P 1 21/c 1'
_atom_sites_solution_hydrogens geom
_atom_sites_solution_primary direct
_atom_sites_solution_secondary difmap
_audit_creation_method SHELXL-2014/7
_audit_update_record
;
2015-08-03 deposited with the CCDC.
2015-09-01 downloaded from the CCDC.
;
_cell_angle_alpha 90
_cell_angle_beta 99.2830(10)
_cell_angle_gamma 90
_cell_formula_units_Z 4
_cell_length_a 19.2065(12)
_cell_length_b 13.5135(8)
_cell_length_c 27.8480(17)
_cell_measurement_reflns_used 9958
_cell_measurement_temperature 100(2)
_cell_measurement_theta_max 28.60
_cell_measurement_theta_min 2.41
_cell_volume 7133.2(8)
_computing_cell_refinement 'Bruker SMART'
_computing_data_collection 'Bruker SMART'
_computing_data_reduction 'Bruker SAINT'
_computing_molecular_graphics 'Bruker SHELXTL'
_computing_publication_material 'Bruker SHELXTL'
_computing_structure_refinement 'SHELXL-2014/7 (Sheldrick, 2014)'
_computing_structure_solution 'SHELXS-97 (Sheldrick, 2008)'
_diffrn_ambient_temperature 100(2)
_diffrn_measured_fraction_theta_full 1.000
_diffrn_measured_fraction_theta_max 0.985
_diffrn_measurement_device_type 'CCD area detector'
_diffrn_measurement_method 'phi and omega scans'
_diffrn_radiation_type MoK\a
_diffrn_radiation_wavelength 0.71073
_diffrn_reflns_av_R_equivalents 0.0513
_diffrn_reflns_av_unetI/netI 0.0373
_diffrn_reflns_laue_measured_fraction_full 1.000
_diffrn_reflns_laue_measured_fraction_max 0.985
_diffrn_reflns_limit_h_max 26
_diffrn_reflns_limit_h_min -25
_diffrn_reflns_limit_k_max 18
_diffrn_reflns_limit_k_min -18
_diffrn_reflns_limit_l_max 38
_diffrn_reflns_limit_l_min -38
_diffrn_reflns_number 145354
_diffrn_reflns_point_group_measured_fraction_full 1.000
_diffrn_reflns_point_group_measured_fraction_max 0.985
_diffrn_reflns_theta_full 25.242
_diffrn_reflns_theta_max 29.439
_diffrn_reflns_theta_min 1.679
_exptl_absorpt_coefficient_mu 0.600
_exptl_absorpt_correction_T_max 0.7459
_exptl_absorpt_correction_T_min 0.6856
_exptl_absorpt_correction_type multi-scan
_exptl_absorpt_process_details 'Blessing, 1995'
_exptl_crystal_colour red
_exptl_crystal_density_diffrn 1.422
_exptl_crystal_density_meas ?
_exptl_crystal_density_method 'not measured'
_exptl_crystal_description plate
_exptl_crystal_F_000 3133
_exptl_crystal_size_max 0.43
_exptl_crystal_size_mid 0.24
_exptl_crystal_size_min 0.10
_refine_diff_density_max 1.741
_refine_diff_density_min -1.583
_refine_diff_density_rms 0.130
_refine_ls_extinction_method none
_refine_ls_goodness_of_fit_ref 1.154
_refine_ls_hydrogen_treatment constr
_refine_ls_matrix_type full
_refine_ls_number_parameters 1014
_refine_ls_number_reflns 19473
_refine_ls_number_restraints 180
_refine_ls_restrained_S_all 1.155
_refine_ls_R_factor_all 0.0967
_refine_ls_R_factor_gt 0.0759
_refine_ls_shift/su_max 0.001
_refine_ls_shift/su_mean 0.000
_refine_ls_structure_factor_coef Fsqd
_refine_ls_weighting_details 'w=1/[\s^2^(Fo^2^)+(0.0890P)^2^+25.6278P] where P=(Fo^2^+2Fc^2^)/3'
_refine_ls_weighting_scheme calc
_refine_ls_wR_factor_gt 0.2106
_refine_ls_wR_factor_ref 0.2224
_reflns_Friedel_coverage 0.000
_reflns_number_gt 15325
_reflns_number_total 19473
_reflns_threshold_expression 'I > 2\s(I)'
_cod_data_source_file c5dt02138c2.cif
_cod_data_source_block fx
_cod_depositor_comments
;
The following automatic conversions were performed:

'_exptl_crystal_density_meas' value 'not measured' was changed to '?'
- the value is perceived as not measured.

Automatic conversion script
Id: cif_fix_values 3271 2015-04-21 07:52:19Z andrius 

 Adding full bibliography for 7036695--7036699.cif.
;
_cod_database_code 7036697
_shelx_shelxl_version_number 2014/7
_shelx_space_group_comment
; 
The symmetry employed for this shelxl refinement is uniquely defined 
by the following loop, which should always be used as a source of 
symmetry information in preference to the above space-group names. 
They are only intended as comments. 
;

loop_
_space_group_symop_operation_xyz
'x, y, z'
'-x, y+1/2, -z+1/2'
'-x, -y, -z'
'x, -y-1/2, z-1/2'

loop_
_atom_site_label
_atom_site_type_symbol
_atom_site_fract_x
_atom_site_fract_y
_atom_site_fract_z
_atom_site_U_iso_or_equiv
_atom_site_adp_type
_atom_site_occupancy
_atom_site_site_symmetry_order
_atom_site_calc_flag
_atom_site_refinement_flags_posn
_atom_site_refinement_flags_adp
_atom_site_refinement_flags_occupancy
_atom_site_disorder_assembly
_atom_site_disorder_group
Fe1 Fe 0.35248(3) 0.52939(4) 0.23496(2) 0.01436(11) Uani 1 1 d . . . . .
Fe2 Fe 0.24350(3) 0.58757(4) 0.32342(2) 0.01863(12) Uani 1 1 d . . . . .
C1S C 0.0863(3) 0.4860(4) 0.55575(18) 0.0447(12) Uani 1 1 d D . . . .
H1S1 H 0.0885 0.5370 0.5815 0.054 Uiso 1 1 calc R U . . .
H1S2 H 0.0405 0.4514 0.5535 0.054 Uiso 1 1 calc R U . . .
Cl1S Cl 0.09111(8) 0.54444(13) 0.49956(5) 0.0539(4) Uani 1 1 d D . . . .
Cl2S Cl 0.15468(9) 0.40088(13) 0.57192(5) 0.0600(4) Uani 1 1 d D . . . .
C1P C 0.094(2) 0.216(3) 0.3778(12) 0.064(4) Uani 0.281(5) 1 d D U P A 1
C2P C 0.0825(11) 0.2552(16) 0.4268(9) 0.069(3) Uani 0.281(5) 1 d D U P A 1
C3P C 0.0256(12) 0.1874(18) 0.4408(9) 0.071(3) Uani 0.281(5) 1 d D U P A 1
C4P C 0.0163(12) 0.2076(19) 0.4925(9) 0.075(3) Uani 0.281(5) 1 d D U P A 1
C5P C -0.0502(11) 0.153(2) 0.4984(11) 0.072(3) Uani 0.281(5) 1 d D U P A 1
C1R C 0.048(2) 0.119(2) 0.503(3) 0.075(3) Uani 0.108(4) 1 d D U P B 2
Cl1R Cl -0.0374(9) 0.0973(13) 0.4727(9) 0.083(3) Uani 0.108(4) 1 d D U P B 2
Cl2R Cl 0.0592(9) 0.2445(12) 0.4904(8) 0.074(3) Uani 0.108(4) 1 d D U P B 2
C1T C 0.041(2) 0.173(3) 0.4188(14) 0.069(3) Uani 0.114(4) 1 d D U P C 3
Cl1T Cl 0.0459(9) 0.2643(13) 0.4637(8) 0.078(3) Uani 0.114(4) 1 d D U P C 3
Cl2T Cl 0.0998(13) 0.231(2) 0.3861(8) 0.067(3) Uani 0.114(4) 1 d D U P C 3
S1 S 0.30274(5) 0.21770(6) 0.36057(3) 0.02181(19) Uani 1 1 d . . . . .
F1 F 0.35158(16) 0.1992(2) 0.10098(12) 0.0418(7) Uani 1 1 d . . . . .
F2 F 0.02598(18) 0.6637(2) 0.39515(12) 0.0508(8) Uani 1 1 d . . . . .
F3 F 0.50355(15) 0.31368(19) 0.45486(10) 0.0372(6) Uani 1 1 d . . . . .
F4 F 0.35799(16) 1.0021(2) 0.15403(10) 0.0392(6) Uani 1 1 d . . . . .
O1 O 0.37239(13) 0.57687(18) 0.17517(9) 0.0175(5) Uani 1 1 d . . . . .
O2 O 0.20606(14) 0.71612(19) 0.32076(10) 0.0213(5) Uani 1 1 d . . . . .
O3 O 0.24634(14) 0.5076(2) 0.21097(9) 0.0208(5) Uani 1 1 d . . . . .
O4 O 0.20630(14) 0.47793(19) 0.27985(9) 0.0195(5) Uani 1 1 d . . . . .
O5 O 0.33954(13) 0.59151(18) 0.29985(9) 0.0173(5) Uani 1 1 d . . . . .
O6 O 0.43995(14) 0.64775(19) 0.28270(9) 0.0198(5) Uani 1 1 d . . . . .
O7 O 0.11577(18) 0.8228(3) 0.12825(11) 0.0354(7) Uani 1 1 d . . . . .
O8 O 0.24274(16) 0.2212(2) 0.32236(11) 0.0271(6) Uani 1 1 d . . . . .
O9 O 0.31986(18) 0.1272(2) 0.38724(11) 0.0307(7) Uani 1 1 d . . . . .
N1 N 0.40809(16) 0.4019(2) 0.22826(11) 0.0171(6) Uani 1 1 d . . . . .
N2 N 0.23695(16) 0.5715(2) 0.39518(11) 0.0186(6) Uani 1 1 d . . . . .
C101 C 0.3768(2) 0.2532(3) 0.33398(13) 0.0204(7) Uani 1 1 d . . . . .
C102 C 0.3651(2) 0.3160(3) 0.29368(13) 0.0181(7) Uani 1 1 d . . . . .
H102 H 0.3199 0.3441 0.2832 0.022 Uiso 1 1 calc R U . . .
C103 C 0.42146(19) 0.3367(2) 0.26897(13) 0.0176(7) Uani 1 1 d . . . . .
C104 C 0.4872(2) 0.2956(3) 0.28514(14) 0.0210(7) Uani 1 1 d . . . . .
H104 H 0.5254 0.3095 0.2683 0.025 Uiso 1 1 calc R U . . .
C105 C 0.4977(2) 0.2343(3) 0.32570(14) 0.0250(8) Uani 1 1 d . . . . .
H105 H 0.5432 0.2071 0.3365 0.030 Uiso 1 1 calc R U . . .
C106 C 0.4427(2) 0.2125(3) 0.35060(14) 0.0246(8) Uani 1 1 d . . . . .
H106 H 0.4499 0.1706 0.3784 0.030 Uiso 1 1 calc R U . . .
C107 C 0.43273(19) 0.3785(3) 0.18872(13) 0.0180(7) Uani 1 1 d . . . . .
H107 H 0.4610 0.3206 0.1899 0.022 Uiso 1 1 calc R U . . .
C108 C 0.42105(18) 0.4321(3) 0.14375(12) 0.0167(6) Uani 1 1 d . . . . .
C109 C 0.38536(18) 0.5250(3) 0.13810(12) 0.0164(6) Uani 1 1 d . . . . .
C110 C 0.36385(19) 0.5626(3) 0.09053(13) 0.0191(7) Uani 1 1 d . . . . .
C111 C 0.3835(2) 0.5139(3) 0.05126(13) 0.0228(7) Uani 1 1 d . . . . .
H111 H 0.3690 0.5404 0.0196 0.027 Uiso 1 1 calc R U . . .
C112 C 0.4240(2) 0.4268(3) 0.05621(13) 0.0230(7) Uani 1 1 d . . . . .
C113 C 0.44132(19) 0.3867(3) 0.10203(13) 0.0202(7) Uani 1 1 d . . . . .
H113 H 0.4676 0.3269 0.1059 0.024 Uiso 1 1 calc R U . . .
C114 C 0.4442(2) 0.3774(4) 0.01186(14) 0.0315(9) Uani 1 1 d . . . . .
H11A H 0.4893 0.4042 0.0056 0.047 Uiso 1 1 calc R U . . .
H11B H 0.4077 0.3901 -0.0163 0.047 Uiso 1 1 calc R U . . .
H11C H 0.4488 0.3059 0.0175 0.047 Uiso 1 1 calc R U . . .
C115 C 0.3190(2) 0.6521(3) 0.08506(13) 0.0205(7) Uani 1 1 d . . . . .
C116 C 0.2585(2) 0.6547(3) 0.10730(14) 0.0228(7) Uani 1 1 d . . . . .
H116 H 0.2451 0.5971 0.1232 0.027 Uiso 1 1 calc R U . . .
C117 C 0.2174(2) 0.7403(3) 0.10653(15) 0.0266(8) Uani 1 1 d . . . . .
C118 C 0.2363(2) 0.8230(3) 0.08209(15) 0.0295(9) Uani 1 1 d . . . . .
H118 H 0.2087 0.8815 0.0810 0.035 Uiso 1 1 calc R U . . .
C119 C 0.2951(2) 0.8206(3) 0.05918(15) 0.0305(9) Uani 1 1 d . . . . .
H119 H 0.3073 0.8776 0.0423 0.037 Uiso 1 1 calc R U . . .
C120 C 0.3365(2) 0.7361(3) 0.06057(14) 0.0248(8) Uani 1 1 d . . . . .
H120 H 0.3769 0.7355 0.0448 0.030 Uiso 1 1 calc R U . . .
C121 C 0.1610(2) 0.7410(3) 0.13859(17) 0.0315(9) Uani 1 1 d . . . . .
H12A H 0.1331 0.6791 0.1334 0.038 Uiso 1 1 calc R U . . .
H12B H 0.1835 0.7433 0.1731 0.038 Uiso 1 1 calc R U . . .
C201 C 0.2882(2) 0.3090(3) 0.40326(14) 0.0214(7) Uani 1 1 d . . . . .
C202 C 0.2706(2) 0.4032(3) 0.38578(13) 0.0216(7) Uani 1 1 d . . . . .
H202 H 0.2718 0.4181 0.3526 0.026 Uiso 1 1 calc R U . . .
C203 C 0.2512(2) 0.4762(3) 0.41636(13) 0.0192(7) Uani 1 1 d . . . . .
C204 C 0.2474(3) 0.4506(3) 0.46438(15) 0.0303(9) Uani 1 1 d . . . . .
H204 H 0.2324 0.4983 0.4856 0.036 Uiso 1 1 calc R U . . .
C205 C 0.2655(3) 0.3554(3) 0.48147(16) 0.0364(10) Uani 1 1 d . . . . .
H205 H 0.2630 0.3391 0.5143 0.044 Uiso 1 1 calc R U . . .
C206 C 0.2871(3) 0.2843(3) 0.45105(15) 0.0304(9) Uani 1 1 d . . . . .
H206 H 0.3009 0.2202 0.4630 0.036 Uiso 1 1 calc R U . . .
C207 C 0.2244(2) 0.6462(3) 0.42193(14) 0.0218(7) Uani 1 1 d . . . . .
H207 H 0.2249 0.6334 0.4555 0.026 Uiso 1 1 calc R U . . .
C208 C 0.2099(2) 0.7460(3) 0.40583(14) 0.0209(7) Uani 1 1 d . . . . .
C209 C 0.20083(19) 0.7766(3) 0.35673(14) 0.0199(7) Uani 1 1 d . . . . .
C210 C 0.1864(2) 0.8787(3) 0.34543(15) 0.0231(7) Uani 1 1 d . . . . .
C211 C 0.1857(2) 0.9445(3) 0.38327(16) 0.0265(8) Uani 1 1 d . . . . .
H211 H 0.1778 1.0125 0.3756 0.032 Uiso 1 1 calc R U . . .
C212 C 0.1961(2) 0.9161(3) 0.43255(17) 0.0306(9) Uani 1 1 d . . . . .
C213 C 0.2064(2) 0.8175(3) 0.44286(15) 0.0278(8) Uani 1 1 d . . . . .
H213 H 0.2113 0.7962 0.4758 0.033 Uiso 1 1 calc R U . . .
C214 C 0.1969(3) 0.9925(4) 0.47225(19) 0.0451(13) Uani 1 1 d . . . . .
H21A H 0.2071 0.9601 0.5041 0.068 Uiso 1 1 calc R U . . .
H21B H 0.1507 1.0249 0.4688 0.068 Uiso 1 1 calc R U . . .
H21C H 0.2333 1.0421 0.4696 0.068 Uiso 1 1 calc R U . . .
C215 C 0.1758(2) 0.9139(3) 0.29426(15) 0.0234(7) Uani 1 1 d . . . . .
C216 C 0.1352(2) 0.8621(3) 0.25588(15) 0.0230(7) Uani 1 1 d . . . . .
H216 H 0.1148 0.8004 0.2623 0.028 Uiso 1 1 calc R U . . .
C217 C 0.1242(2) 0.8992(3) 0.20906(16) 0.0279(8) Uani 1 1 d . . . . .
C218 C 0.1546(3) 0.9900(3) 0.19985(19) 0.0407(11) Uani 1 1 d . . . . .
H218 H 0.1469 1.0170 0.1679 0.049 Uiso 1 1 calc R U . . .
C219 C 0.1955(3) 1.0400(3) 0.2371(2) 0.0437(12) Uani 1 1 d . . . . .
H219 H 0.2166 1.1011 0.2306 0.052 Uiso 1 1 calc R U . . .
C220 C 0.2061(3) 1.0027(3) 0.28337(19) 0.0340(10) Uani 1 1 d . . . . .
H220 H 0.2347 1.0384 0.3086 0.041 Uiso 1 1 calc R U . . .
C221 C 0.0794(2) 0.8450(4) 0.16788(17) 0.0344(10) Uani 1 1 d . . . . .
H22A H 0.0625 0.7825 0.1805 0.041 Uiso 1 1 calc R U . . .
H22B H 0.0375 0.8859 0.1557 0.041 Uiso 1 1 calc R U . . .
C301 C 0.12824(19) 0.4534(3) 0.20480(14) 0.0198(7) Uani 1 1 d . . . . .
C302 C 0.1267(2) 0.4040(3) 0.15999(14) 0.0209(7) Uani 1 1 d . . . . .
C303 C 0.0628(2) 0.3933(3) 0.12864(15) 0.0275(8) Uani 1 1 d . . . . .
H303 H 0.0616 0.3603 0.0984 0.033 Uiso 1 1 calc R U . . .
C304 C 0.0012(2) 0.4304(4) 0.14121(17) 0.0318(9) Uani 1 1 d . . . . .
H304 H -0.0418 0.4250 0.1191 0.038 Uiso 1 1 calc R U . . .
C305 C 0.0021(2) 0.4752(3) 0.18576(17) 0.0307(9) Uani 1 1 d . . . . .
H305 H -0.0408 0.4992 0.1942 0.037 Uiso 1 1 calc R U . . .
C306 C 0.0644(2) 0.4865(3) 0.21887(14) 0.0225(7) Uani 1 1 d . . . . .
C307 C 0.19820(19) 0.4810(2) 0.23386(13) 0.0175(6) Uani 1 1 d . . . . .
C308 C 0.1896(2) 0.3553(3) 0.14581(14) 0.0207(7) Uani 1 1 d . . . . .
C309 C 0.2282(2) 0.2864(3) 0.17663(14) 0.0236(7) Uani 1 1 d . . . . .
H309 H 0.2169 0.2756 0.2082 0.028 Uiso 1 1 calc R U . . .
C310 C 0.2829(2) 0.2335(3) 0.16175(16) 0.0280(8) Uani 1 1 d . . . . .
H310 H 0.3088 0.1860 0.1826 0.034 Uiso 1 1 calc R U . . .
C311 C 0.2987(2) 0.2515(3) 0.11591(17) 0.0300(9) Uani 1 1 d . . . . .
C312 C 0.2627(2) 0.3202(3) 0.08500(15) 0.0290(9) Uani 1 1 d . . . . .
H312 H 0.2753 0.3320 0.0539 0.035 Uiso 1 1 calc R U . . .
C313 C 0.2081(2) 0.3715(3) 0.10012(14) 0.0247(8) Uani 1 1 d . . . . .
H313 H 0.1826 0.4188 0.0790 0.030 Uiso 1 1 calc R U . . .
C314 C 0.0577(2) 0.5338(3) 0.26634(15) 0.0253(8) Uani 1 1 d . . . . .
C315 C 0.0764(2) 0.4849(3) 0.31061(16) 0.0284(8) Uani 1 1 d . . . . .
H315 H 0.0967 0.4207 0.3110 0.034 Uiso 1 1 calc R U . . .
C316 C 0.0659(2) 0.5282(4) 0.35423(17) 0.0321(9) Uani 1 1 d . . . . .
H316 H 0.0789 0.4948 0.3843 0.039 Uiso 1 1 calc R U . . .
C317 C 0.0360(3) 0.6214(4) 0.35233(19) 0.0368(11) Uani 1 1 d . . . . .
C318 C 0.0153(3) 0.6706(3) 0.30983(19) 0.0376(11) Uani 1 1 d . . . . .
H318 H -0.0059 0.7341 0.3098 0.045 Uiso 1 1 calc R U . . .
C319 C 0.0258(2) 0.6270(3) 0.26668(18) 0.0320(9) Uani 1 1 d . . . . .
H319 H 0.0111 0.6606 0.2368 0.038 Uiso 1 1 calc R U . . .
C401 C 0.39302(18) 0.7259(3) 0.34860(12) 0.0162(6) Uani 1 1 d . . . . .
C402 C 0.40693(19) 0.6930(3) 0.39735(13) 0.0202(7) Uani 1 1 d . . . . .
C403 C 0.3997(2) 0.7603(3) 0.43420(14) 0.0259(8) Uani 1 1 d . . . . .
H403 H 0.4085 0.7393 0.4672 0.031 Uiso 1 1 calc R U . . .
C404 C 0.3799(2) 0.8565(3) 0.42336(15) 0.0295(9) Uani 1 1 d . . . . .
H404 H 0.3730 0.9005 0.4488 0.035 Uiso 1 1 calc R U . . .
C405 C 0.3699(2) 0.8898(3) 0.37605(15) 0.0246(8) Uani 1 1 d . . . . .
H405 H 0.3579 0.9572 0.3693 0.029 Uiso 1 1 calc R U . . .
C406 C 0.37699(19) 0.8258(3) 0.33778(13) 0.0184(7) Uani 1 1 d . . . . .
C407 C 0.39376(19) 0.6526(2) 0.30835(12) 0.0160(6) Uani 1 1 d . . . . .
C408 C 0.4323(2) 0.5913(3) 0.41098(13) 0.0199(7) Uani 1 1 d . . . . .
C409 C 0.4840(2) 0.5451(3) 0.38947(14) 0.0234(7) Uani 1 1 d . . . . .
H409 H 0.5034 0.5786 0.3647 0.028 Uiso 1 1 calc R U . . .
C410 C 0.5081(2) 0.4499(3) 0.40356(14) 0.0248(8) Uani 1 1 d . . . . .
H410 H 0.5425 0.4177 0.3881 0.030 Uiso 1 1 calc R U . . .
C411 C 0.4807(2) 0.4048(3) 0.44041(14) 0.0264(8) Uani 1 1 d . . . . .
C412 C 0.4317(2) 0.4497(3) 0.46450(15) 0.0285(9) Uani 1 1 d . . . . .
H412 H 0.4147 0.4171 0.4905 0.034 Uiso 1 1 calc R U . . .
C413 C 0.4079(2) 0.5438(3) 0.44970(14) 0.0244(8) Uani 1 1 d . . . . .
H413 H 0.3746 0.5762 0.4661 0.029 Uiso 1 1 calc R U . . .
C414 C 0.36998(19) 0.8696(3) 0.28840(14) 0.0198(7) Uani 1 1 d . . . . .
C415 C 0.3304(2) 0.8273(3) 0.24732(14) 0.0223(7) Uani 1 1 d . . . . .
H415 H 0.3056 0.7673 0.2503 0.027 Uiso 1 1 calc R U . . .
C416 C 0.3266(2) 0.8717(3) 0.20206(15) 0.0271(8) Uani 1 1 d . . . . .
H416 H 0.2999 0.8422 0.1740 0.032 Uiso 1 1 calc R U . . .
C417 C 0.3621(2) 0.9591(3) 0.19858(16) 0.0284(8) Uani 1 1 d . . . . .
C418 C 0.4018(2) 1.0041(3) 0.23781(17) 0.0301(9) Uani 1 1 d . . . . .
H418 H 0.4261 1.0643 0.2343 0.036 Uiso 1 1 calc R U . . .
C419 C 0.4054(2) 0.9592(3) 0.28274(16) 0.0252(8) Uani 1 1 d . . . . .
H419 H 0.4324 0.9894 0.3105 0.030 Uiso 1 1 calc R U . . .

loop_
_atom_site_aniso_label
_atom_site_aniso_U_11
_atom_site_aniso_U_22
_atom_site_aniso_U_33
_atom_site_aniso_U_23
_atom_site_aniso_U_13
_atom_site_aniso_U_12
Fe1 0.0160(2) 0.0136(2) 0.0150(2) -0.00236(17) 0.00719(17) 0.00029(17)
Fe2 0.0250(3) 0.0133(2) 0.0200(2) -0.00296(19) 0.0109(2) 0.00070(19)
C1S 0.042(3) 0.057(3) 0.036(2) 0.008(2) 0.008(2) 0.000(2)
Cl1S 0.0432(7) 0.0712(10) 0.0462(7) 0.0123(7) 0.0038(6) 0.0004(7)
Cl2S 0.0730(10) 0.0639(9) 0.0446(7) 0.0062(7) 0.0139(7) 0.0258(8)
C1P 0.029(6) 0.052(7) 0.104(8) 0.021(6) -0.013(6) 0.011(6)
C2P 0.045(5) 0.053(5) 0.099(7) 0.023(5) -0.016(5) 0.012(4)
C3P 0.049(4) 0.058(5) 0.099(6) 0.019(5) -0.010(4) 0.014(4)
C4P 0.056(5) 0.062(5) 0.099(7) 0.019(5) -0.007(5) 0.012(4)
C5P 0.052(6) 0.060(7) 0.100(8) 0.011(7) -0.003(6) 0.016(6)
C1R 0.057(5) 0.060(5) 0.101(7) 0.017(5) -0.006(5) 0.013(5)
Cl1R 0.064(6) 0.061(6) 0.117(8) 0.017(6) -0.004(6) 0.008(5)
Cl2R 0.058(5) 0.057(5) 0.094(7) 0.016(5) -0.024(5) 0.012(4)
C1T 0.044(5) 0.056(5) 0.100(7) 0.021(5) -0.013(5) 0.014(4)
Cl1T 0.056(5) 0.060(5) 0.107(7) 0.015(5) -0.013(5) 0.015(5)
Cl2T 0.030(5) 0.057(7) 0.107(8) 0.024(6) -0.014(5) 0.016(5)
S1 0.0309(5) 0.0125(4) 0.0235(4) -0.0002(3) 0.0089(4) -0.0028(3)
F1 0.0445(16) 0.0253(13) 0.0634(19) -0.0081(13) 0.0326(14) 0.0012(11)
F2 0.063(2) 0.0488(18) 0.0483(17) -0.0184(15) 0.0309(15) -0.0071(15)
F3 0.0477(16) 0.0260(13) 0.0371(14) 0.0103(11) 0.0046(12) 0.0035(11)
F4 0.0524(17) 0.0301(13) 0.0370(14) 0.0134(11) 0.0126(12) 0.0055(12)
O1 0.0207(12) 0.0150(11) 0.0182(11) -0.0031(9) 0.0077(9) -0.0008(9)
O2 0.0236(13) 0.0166(12) 0.0248(13) -0.0042(10) 0.0071(10) 0.0032(10)
O3 0.0198(13) 0.0228(13) 0.0206(12) -0.0018(10) 0.0060(10) -0.0048(10)
O4 0.0211(13) 0.0184(12) 0.0202(12) -0.0016(10) 0.0070(10) -0.0034(10)
O5 0.0205(12) 0.0142(11) 0.0180(11) -0.0048(9) 0.0061(9) -0.0036(9)
O6 0.0233(13) 0.0187(12) 0.0195(12) -0.0014(10) 0.0096(10) 0.0019(10)
O7 0.0383(18) 0.0394(18) 0.0306(15) 0.0008(13) 0.0114(13) 0.0171(14)
O8 0.0317(15) 0.0211(13) 0.0291(14) -0.0046(11) 0.0069(12) -0.0077(11)
O9 0.0484(19) 0.0131(12) 0.0332(15) 0.0040(11) 0.0140(14) -0.0006(12)
N1 0.0179(14) 0.0152(13) 0.0186(13) -0.0025(11) 0.0046(11) 0.0006(11)
N2 0.0195(15) 0.0152(13) 0.0226(14) -0.0014(11) 0.0078(12) -0.0015(11)
C101 0.030(2) 0.0110(14) 0.0217(16) -0.0033(13) 0.0081(14) -0.0010(13)
C102 0.0217(17) 0.0135(15) 0.0196(16) -0.0019(13) 0.0052(13) 0.0001(13)
C103 0.0237(18) 0.0121(14) 0.0177(15) -0.0022(12) 0.0055(13) 0.0005(12)
C104 0.0215(18) 0.0177(16) 0.0242(17) -0.0030(14) 0.0052(14) 0.0024(13)
C105 0.027(2) 0.0214(18) 0.0261(18) -0.0014(15) 0.0026(15) 0.0079(15)
C106 0.039(2) 0.0133(15) 0.0221(17) 0.0000(14) 0.0055(15) 0.0057(15)
C107 0.0172(16) 0.0178(16) 0.0194(16) -0.0050(13) 0.0039(13) 0.0005(13)
C108 0.0160(16) 0.0190(16) 0.0162(15) -0.0047(13) 0.0058(12) -0.0009(12)
C109 0.0166(16) 0.0169(15) 0.0172(15) -0.0027(13) 0.0074(12) -0.0048(12)
C110 0.0183(17) 0.0222(17) 0.0183(16) -0.0027(13) 0.0070(13) -0.0017(13)
C111 0.0233(18) 0.031(2) 0.0145(15) -0.0027(14) 0.0050(13) 0.0014(15)
C112 0.0216(18) 0.031(2) 0.0177(16) -0.0051(15) 0.0068(13) 0.0032(15)
C113 0.0184(17) 0.0222(17) 0.0209(16) -0.0060(14) 0.0061(13) 0.0018(13)
C114 0.037(2) 0.040(2) 0.0186(17) -0.0078(17) 0.0084(16) 0.0081(19)
C115 0.0196(17) 0.0234(17) 0.0187(16) -0.0008(14) 0.0041(13) 0.0012(14)
C116 0.0233(19) 0.0207(17) 0.0251(18) -0.0020(14) 0.0057(14) 0.0012(14)
C117 0.024(2) 0.0247(19) 0.032(2) -0.0028(16) 0.0052(16) 0.0028(15)
C118 0.033(2) 0.0253(19) 0.030(2) 0.0005(16) 0.0029(17) 0.0086(17)
C119 0.037(2) 0.029(2) 0.0258(19) 0.0082(16) 0.0043(17) 0.0033(17)
C120 0.026(2) 0.028(2) 0.0207(17) 0.0041(15) 0.0068(14) 0.0010(15)
C121 0.027(2) 0.033(2) 0.036(2) -0.0006(18) 0.0091(17) 0.0103(17)
C201 0.0248(19) 0.0177(16) 0.0229(17) -0.0013(14) 0.0073(14) -0.0035(14)
C202 0.029(2) 0.0185(17) 0.0184(16) 0.0011(13) 0.0081(14) -0.0017(14)
C203 0.0220(17) 0.0150(15) 0.0217(16) -0.0019(13) 0.0069(13) -0.0041(13)
C204 0.048(3) 0.0205(18) 0.0261(19) -0.0023(15) 0.0173(18) -0.0019(17)
C205 0.062(3) 0.026(2) 0.0241(19) 0.0050(17) 0.016(2) -0.001(2)
C206 0.046(3) 0.0220(18) 0.0249(19) 0.0034(15) 0.0114(18) -0.0042(17)
C207 0.0213(18) 0.0215(17) 0.0239(17) -0.0043(14) 0.0073(14) 0.0022(14)
C208 0.0206(18) 0.0172(16) 0.0252(17) -0.0067(14) 0.0042(14) 0.0018(13)
C209 0.0142(16) 0.0165(16) 0.0296(18) -0.0058(14) 0.0054(13) 0.0004(12)
C210 0.0170(17) 0.0198(17) 0.032(2) -0.0062(15) 0.0045(14) 0.0031(13)
C211 0.0230(19) 0.0177(17) 0.038(2) -0.0089(16) 0.0015(16) 0.0053(14)
C212 0.028(2) 0.026(2) 0.035(2) -0.0127(17) -0.0016(17) 0.0085(16)
C213 0.028(2) 0.027(2) 0.0279(19) -0.0115(16) 0.0035(16) 0.0068(16)
C214 0.061(3) 0.027(2) 0.043(3) -0.017(2) -0.004(2) 0.016(2)
C215 0.0194(18) 0.0195(17) 0.032(2) -0.0019(15) 0.0068(15) 0.0047(14)
C216 0.0207(18) 0.0168(16) 0.033(2) 0.0006(15) 0.0079(15) 0.0048(13)
C217 0.026(2) 0.0261(19) 0.034(2) -0.0016(16) 0.0122(16) 0.0106(16)
C218 0.058(3) 0.025(2) 0.041(3) 0.0079(19) 0.014(2) 0.012(2)
C219 0.064(3) 0.017(2) 0.052(3) 0.0031(19) 0.016(3) -0.001(2)
C220 0.039(2) 0.0164(18) 0.047(3) -0.0014(17) 0.010(2) 0.0003(16)
C221 0.032(2) 0.040(2) 0.033(2) -0.0001(19) 0.0092(18) 0.0138(19)
C301 0.0186(17) 0.0174(16) 0.0241(17) 0.0009(13) 0.0054(13) -0.0035(13)
C302 0.0213(18) 0.0198(17) 0.0223(17) 0.0017(14) 0.0063(14) -0.0061(14)
C303 0.025(2) 0.031(2) 0.0270(19) -0.0033(16) 0.0043(15) -0.0087(16)
C304 0.022(2) 0.038(2) 0.033(2) 0.0022(18) -0.0006(16) -0.0060(17)
C305 0.0166(18) 0.035(2) 0.042(2) 0.0019(19) 0.0079(16) -0.0035(16)
C306 0.0202(18) 0.0199(17) 0.0286(18) 0.0006(15) 0.0076(14) -0.0037(14)
C307 0.0193(17) 0.0105(14) 0.0238(16) -0.0005(13) 0.0069(13) -0.0001(12)
C308 0.0212(18) 0.0173(16) 0.0238(17) -0.0047(14) 0.0046(14) -0.0074(13)
C309 0.028(2) 0.0193(17) 0.0243(18) -0.0020(14) 0.0080(15) -0.0033(15)
C310 0.029(2) 0.0180(17) 0.037(2) 0.0004(16) 0.0069(17) 0.0019(15)
C311 0.033(2) 0.0184(17) 0.042(2) -0.0097(17) 0.0191(19) -0.0054(16)
C312 0.038(2) 0.0236(19) 0.0284(19) -0.0072(16) 0.0154(17) -0.0103(17)
C313 0.031(2) 0.0216(18) 0.0227(17) -0.0023(14) 0.0065(15) -0.0073(15)
C314 0.0180(18) 0.0257(19) 0.034(2) -0.0016(16) 0.0103(15) -0.0057(14)
C315 0.0228(19) 0.029(2) 0.036(2) -0.0006(17) 0.0138(16) -0.0050(16)
C316 0.026(2) 0.038(2) 0.035(2) -0.0014(19) 0.0134(17) -0.0073(18)
C317 0.036(2) 0.035(2) 0.045(3) -0.013(2) 0.023(2) -0.0095(19)
C318 0.041(3) 0.025(2) 0.052(3) -0.008(2) 0.023(2) -0.0036(18)
C319 0.030(2) 0.028(2) 0.041(2) 0.0024(18) 0.0146(18) -0.0015(17)
C401 0.0152(16) 0.0164(15) 0.0179(15) -0.0041(12) 0.0055(12) -0.0020(12)
C402 0.0184(17) 0.0248(18) 0.0189(16) -0.0029(14) 0.0079(13) -0.0015(14)
C403 0.027(2) 0.032(2) 0.0185(16) -0.0064(15) 0.0057(14) 0.0014(16)
C404 0.031(2) 0.031(2) 0.0272(19) -0.0156(17) 0.0074(16) 0.0039(17)
C405 0.029(2) 0.0155(16) 0.0294(19) -0.0094(15) 0.0045(15) 0.0046(14)
C406 0.0174(16) 0.0159(15) 0.0220(16) -0.0034(13) 0.0039(13) 0.0003(12)
C407 0.0212(17) 0.0130(14) 0.0146(14) 0.0004(12) 0.0051(12) 0.0016(12)
C408 0.0221(18) 0.0208(17) 0.0170(15) 0.0015(13) 0.0037(13) -0.0019(14)
C409 0.028(2) 0.0202(17) 0.0239(17) 0.0033(14) 0.0094(15) -0.0010(14)
C410 0.031(2) 0.0194(17) 0.0247(18) 0.0021(14) 0.0063(15) 0.0020(15)
C411 0.032(2) 0.0228(18) 0.0229(18) 0.0028(15) 0.0006(15) -0.0069(16)
C412 0.029(2) 0.033(2) 0.0240(18) 0.0072(16) 0.0057(15) -0.0075(17)
C413 0.0244(19) 0.029(2) 0.0210(17) -0.0005(15) 0.0063(14) -0.0034(15)
C414 0.0189(17) 0.0135(15) 0.0270(18) -0.0010(13) 0.0037(14) 0.0038(13)
C415 0.0209(18) 0.0187(17) 0.0275(18) -0.0012(14) 0.0043(14) 0.0008(14)
C416 0.028(2) 0.0241(19) 0.0281(19) 0.0009(16) 0.0020(16) 0.0013(16)
C417 0.032(2) 0.0219(19) 0.033(2) 0.0083(16) 0.0096(17) 0.0063(16)
C418 0.027(2) 0.0171(17) 0.047(3) 0.0047(17) 0.0082(18) 0.0013(15)
C419 0.0226(19) 0.0156(16) 0.037(2) -0.0018(15) 0.0040(16) 0.0008(14)

loop_
_atom_type_symbol
_atom_type_description
_atom_type_scat_dispersion_real
_atom_type_scat_dispersion_imag
_atom_type_scat_source
C C 0.0033 0.0016 'International Tables Vol C Tables 4.2.6.8 and 6.1.1.4'
H H 0.0000 0.0000 'International Tables Vol C Tables 4.2.6.8 and 6.1.1.4'
N N 0.0061 0.0033 'International Tables Vol C Tables 4.2.6.8 and 6.1.1.4'
O O 0.0106 0.0060 'International Tables Vol C Tables 4.2.6.8 and 6.1.1.4'
F F 0.0171 0.0103 'International Tables Vol C Tables 4.2.6.8 and 6.1.1.4'
S S 0.1246 0.1234 'International Tables Vol C Tables 4.2.6.8 and 6.1.1.4'
Cl Cl 0.1484 0.1585 'International Tables Vol C Tables 4.2.6.8 and 6.1.1.4'
Fe Fe 0.3463 0.8444 'International Tables Vol C Tables 4.2.6.8 and 6.1.1.4'

loop_
_geom_angle_atom_site_label_1
_geom_angle_atom_site_label_2
_geom_angle_atom_site_label_3
_geom_angle
O1 Fe1 O5 135.55(10)
O1 Fe1 N1 91.30(11)
O5 Fe1 N1 124.39(11)
O1 Fe1 O3 95.36(11)
O5 Fe1 O3 95.19(10)
N1 Fe1 O3 110.64(12)
O2 Fe2 O4 124.88(12)
O2 Fe2 N2 93.08(12)
O4 Fe2 N2 116.74(12)
O2 Fe2 O5 108.73(11)
O4 Fe2 O5 94.45(10)
N2 Fe2 O5 121.16(12)
Cl2S C1S Cl1S 112.2(3)
Cl2S C1S H1S1 109.2
Cl1S C1S H1S1 109.2
Cl2S C1S H1S2 109.2
Cl1S C1S H1S2 109.2
H1S1 C1S H1S2 107.9
C1P C2P C3P 103.5(19)
C4P C3P C2P 109.6(18)
C5P C4P C3P 104.4(18)
Cl1R C1R Cl2R 101.9(16)
Cl2T C1T Cl1T 95.2(16)
O8 S1 O9 119.87(18)
O8 S1 C201 106.29(18)
O9 S1 C201 107.07(18)
O8 S1 C101 106.48(18)
O9 S1 C101 108.24(19)
C201 S1 C101 108.49(17)
C109 O1 Fe1 127.5(2)
C209 O2 Fe2 128.6(2)
C307 O3 Fe1 130.3(2)
C307 O4 Fe2 124.8(2)
C407 O5 Fe1 102.2(2)
C407 O5 Fe2 132.9(2)
Fe1 O5 Fe2 121.00(12)
C121 O7 C221 111.7(3)
C107 N1 C103 118.5(3)
C107 N1 Fe1 123.0(3)
C103 N1 Fe1 118.4(2)
C207 N2 C203 120.4(3)
C207 N2 Fe2 121.8(3)
C203 N2 Fe2 117.7(2)
C106 C101 C102 121.9(4)
C106 C101 S1 120.2(3)
C102 C101 S1 117.6(3)
C101 C102 C103 118.6(3)
C101 C102 H102 120.7
C103 C102 H102 120.7
C104 C103 C102 119.7(3)
C104 C103 N1 122.9(3)
C102 C103 N1 117.3(3)
C103 C104 C105 120.5(4)
C103 C104 H104 119.7
C105 C104 H104 119.7
C106 C105 C104 120.7(4)
C106 C105 H105 119.6
C104 C105 H105 119.6
C105 C106 C101 118.4(4)
C105 C106 H106 120.8
C101 C106 H106 120.8
N1 C107 C108 126.0(3)
N1 C107 H107 117.0
C108 C107 H107 117.0
C113 C108 C109 118.6(3)
C113 C108 C107 118.1(3)
C109 C108 C107 123.1(3)
O1 C109 C110 118.9(3)
O1 C109 C108 122.4(3)
C110 C109 C108 118.7(3)
C111 C110 C109 119.7(3)
C111 C110 C115 122.5(3)
C109 C110 C115 117.8(3)
C110 C111 C112 122.6(3)
C110 C111 H111 118.7
C112 C111 H111 118.7
C113 C112 C111 117.9(3)
C113 C112 C114 122.0(4)
C111 C112 C114 120.1(3)
C112 C113 C108 122.0(3)
C112 C113 H113 119.0
C108 C113 H113 119.0
C112 C114 H11A 109.5
C112 C114 H11B 109.5
H11A C114 H11B 109.5
C112 C114 H11C 109.5
H11A C114 H11C 109.5
H11B C114 H11C 109.5
C120 C115 C116 118.6(4)
C120 C115 C110 122.3(3)
C116 C115 C110 119.0(3)
C117 C116 C115 121.3(4)
C117 C116 H116 119.4
C115 C116 H116 119.4
C118 C117 C116 118.9(4)
C118 C117 C121 123.7(4)
C116 C117 C121 116.9(4)
C119 C118 C117 120.3(4)
C119 C118 H118 119.8
C117 C118 H118 119.8
C118 C119 C120 120.8(4)
C118 C119 H119 119.6
C120 C119 H119 119.6
C119 C120 C115 120.1(4)
C119 C120 H120 120.0
C115 C120 H120 120.0
O7 C121 C117 111.2(4)
O7 C121 H12A 109.4
C117 C121 H12A 109.4
O7 C121 H12B 109.4
C117 C121 H12B 109.4
H12A C121 H12B 108.0
C206 C201 C202 121.5(4)
C206 C201 S1 120.7(3)
C202 C201 S1 117.5(3)
C201 C202 C203 120.7(3)
C201 C202 H202 119.6
C203 C202 H202 119.6
C202 C203 C204 118.1(3)
C202 C203 N2 116.1(3)
C204 C203 N2 125.8(3)
C203 C204 C205 120.4(4)
C203 C204 H204 119.8
C205 C204 H204 119.8
C206 C205 C204 120.8(4)
C206 C205 H205 119.6
C204 C205 H205 119.6
C201 C206 C205 118.4(4)
C201 C206 H206 120.8
C205 C206 H206 120.8
N2 C207 C208 126.6(4)
N2 C207 H207 116.7
C208 C207 H207 116.7
C209 C208 C213 119.3(4)
C209 C208 C207 124.4(3)
C213 C208 C207 116.2(4)
O2 C209 C208 123.0(3)
O2 C209 C210 118.0(3)
C208 C209 C210 119.0(3)
C211 C210 C209 118.6(4)
C211 C210 C215 120.6(4)
C209 C210 C215 120.7(3)
C210 C211 C212 123.5(4)
C210 C211 H211 118.3
C212 C211 H211 118.3
C213 C212 C211 117.5(4)
C213 C212 C214 121.8(4)
C211 C212 C214 120.7(4)
C212 C213 C208 122.0(4)
C212 C213 H213 119.0
C208 C213 H213 119.0
C212 C214 H21A 109.5
C212 C214 H21B 109.5
H21A C214 H21B 109.5
C212 C214 H21C 109.5
H21A C214 H21C 109.5
H21B C214 H21C 109.5
C220 C215 C216 117.7(4)
C220 C215 C210 119.3(4)
C216 C215 C210 123.0(4)
C217 C216 C215 121.3(4)
C217 C216 H216 119.3
C215 C216 H216 119.3
C216 C217 C218 119.1(4)
C216 C217 C221 121.6(4)
C218 C217 C221 119.3(4)
C219 C218 C217 119.9(5)
C219 C218 H218 120.1
C217 C218 H218 120.1
C220 C219 C218 120.7(5)
C220 C219 H219 119.7
C218 C219 H219 119.7
C219 C220 C215 121.3(5)
C219 C220 H220 119.3
C215 C220 H220 119.3
O7 C221 C217 113.5(4)
O7 C221 H22A 108.9
C217 C221 H22A 108.9
O7 C221 H22B 108.9
C217 C221 H22B 108.9
H22A C221 H22B 107.7
C302 C301 C306 119.8(3)
C302 C301 C307 119.0(3)
C306 C301 C307 120.8(3)
C303 C302 C301 119.6(4)
C303 C302 C308 117.4(3)
C301 C302 C308 122.9(3)
C304 C303 C302 120.5(4)
C304 C303 H303 119.8
C302 C303 H303 119.8
C305 C304 C303 120.1(4)
C305 C304 H304 120.0
C303 C304 H304 120.0
C304 C305 C306 121.8(4)
C304 C305 H305 119.1
C306 C305 H305 119.1
C305 C306 C301 118.0(4)
C305 C306 C314 116.4(4)
C301 C306 C314 125.6(4)
O3 C307 O4 122.8(3)
O3 C307 C301 117.7(3)
O4 C307 C301 119.4(3)
C313 C308 C309 118.6(4)
C313 C308 C302 120.8(4)
C309 C308 C302 120.4(3)
C310 C309 C308 120.8(4)
C310 C309 H309 119.6
C308 C309 H309 119.6
C311 C310 C309 118.3(4)
C311 C310 H310 120.8
C309 C310 H310 120.8
F1 C311 C312 119.0(4)
F1 C311 C310 118.6(4)
C312 C311 C310 122.4(4)
C311 C312 C313 118.6(4)
C311 C312 H312 120.7
C313 C312 H312 120.7
C312 C313 C308 121.2(4)
C312 C313 H313 119.4
C308 C313 H313 119.4
C315 C314 C319 118.1(4)
C315 C314 C306 122.3(4)
C319 C314 C306 119.4(4)
C316 C315 C314 121.3(4)
C316 C315 H315 119.4
C314 C315 H315 119.4
C317 C316 C315 117.9(4)
C317 C316 H316 121.0
C315 C316 H316 121.0
C318 C317 F2 119.6(4)
C318 C317 C316 122.6(4)
F2 C317 C316 117.7(5)
C317 C318 C319 119.1(4)
C317 C318 H318 120.5
C319 C318 H318 120.5
C318 C319 C314 120.9(4)
C318 C319 H319 119.5
C314 C319 H319 119.5
C406 C401 C402 120.6(3)
C406 C401 C407 120.2(3)
C402 C401 C407 119.2(3)
C403 C402 C401 118.4(4)
C403 C402 C408 118.8(3)
C401 C402 C408 122.7(3)
C404 C403 C402 120.8(4)
C404 C403 H403 119.6
C402 C403 H403 119.6
C403 C404 C405 120.7(4)
C403 C404 H404 119.7
C405 C404 H404 119.7
C404 C405 C406 120.9(4)
C404 C405 H405 119.6
C406 C405 H405 119.6
C405 C406 C401 118.4(3)
C405 C406 C414 117.1(3)
C401 C406 C414 124.4(3)
O6 C407 O5 119.1(3)
O6 C407 C401 124.5(3)
O5 C407 C401 116.5(3)
C409 C408 C413 118.6(4)
C409 C408 C402 122.3(3)
C413 C408 C402 118.9(3)
C408 C409 C410 121.3(4)
C408 C409 H409 119.4
C410 C409 H409 119.4
C411 C410 C409 117.9(4)
C411 C410 H410 121.0
C409 C410 H410 121.0
F3 C411 C410 119.0(4)
F3 C411 C412 118.1(4)
C410 C411 C412 122.9(4)
C411 C412 C413 118.4(4)
C411 C412 H412 120.8
C413 C412 H412 120.8
C412 C413 C408 120.8(4)
C412 C413 H413 119.6
C408 C413 H413 119.6
C415 C414 C419 118.1(4)
C415 C414 C406 123.7(3)
C419 C414 C406 118.2(3)
C416 C415 C414 120.8(4)
C416 C415 H415 119.6
C414 C415 H415 119.6
C417 C416 C415 118.8(4)
C417 C416 H416 120.6
C415 C416 H416 120.6
F4 C417 C418 118.7(4)
F4 C417 C416 118.3(4)
C418 C417 C416 122.9(4)
C417 C418 C419 117.9(4)
C417 C418 H418 121.1
C419 C418 H418 121.1
C418 C419 C414 121.6(4)
C418 C419 H419 119.2
C414 C419 H419 119.2

loop_
_geom_bond_atom_site_label_1
_geom_bond_atom_site_label_2
_geom_bond_distance
Fe1 O1 1.880(3)
Fe1 O5 2.044(2)
Fe1 N1 2.051(3)
Fe1 O3 2.062(3)
Fe2 O2 1.877(3)
Fe2 O4 1.974(3)
Fe2 N2 2.034(3)
Fe2 O5 2.056(3)
C1S Cl2S 1.749(6)
C1S Cl1S 1.768(5)
C1S H1S1 0.9900
C1S H1S2 0.9900
C1P C2P 1.515(19)
C2P C3P 1.523(18)
C3P C4P 1.506(18)
C4P C5P 1.503(18)
C1R Cl1R 1.74(2)
C1R Cl2R 1.75(2)
C1T Cl2T 1.75(2)
C1T Cl1T 1.75(2)
S1 O8 1.438(3)
S1 O9 1.442(3)
S1 C201 1.766(4)
S1 C101 1.773(4)
F1 C311 1.357(5)
F2 C317 1.363(5)
F3 C411 1.347(5)
F4 C417 1.361(5)
O1 C109 1.305(4)
O2 C209 1.309(4)
O3 C307 1.257(4)
O4 C307 1.265(4)
O5 C407 1.320(4)
O6 C407 1.227(4)
O7 C121 1.408(5)
O7 C221 1.430(5)
N1 C107 1.306(4)
N1 C103 1.426(5)
N2 C207 1.300(5)
N2 C203 1.424(5)
C101 C106 1.389(6)
C101 C102 1.396(5)
C102 C103 1.401(5)
C102 H102 0.9500
C103 C104 1.387(5)
C104 C105 1.389(5)
C104 H104 0.9500
C105 C106 1.386(6)
C105 H105 0.9500
C106 H106 0.9500
C107 C108 1.433(5)
C107 H107 0.9500
C108 C113 1.422(5)
C108 C109 1.427(5)
C109 C110 1.417(5)
C110 C111 1.379(5)
C110 C115 1.478(5)
C111 C112 1.406(6)
C111 H111 0.9500
C112 C113 1.377(5)
C112 C114 1.509(5)
C113 H113 0.9500
C114 H11A 0.9800
C114 H11B 0.9800
C114 H11C 0.9800
C115 C120 1.393(5)
C115 C116 1.404(5)
C116 C117 1.398(5)
C116 H116 0.9500
C117 C118 1.387(6)
C117 C121 1.511(6)
C118 C119 1.385(6)
C118 H118 0.9500
C119 C120 1.389(6)
C119 H119 0.9500
C120 H120 0.9500
C121 H12A 0.9900
C121 H12B 0.9900
C201 C206 1.375(5)
C201 C202 1.385(5)
C202 C203 1.393(5)
C202 H202 0.9500
C203 C204 1.394(5)
C204 C205 1.397(6)
C204 H204 0.9500
C205 C206 1.388(6)
C205 H205 0.9500
C206 H206 0.9500
C207 C208 1.435(5)
C207 H207 0.9500
C208 C209 1.412(5)
C208 C213 1.422(5)
C209 C210 1.432(5)
C210 C211 1.380(5)
C210 C215 1.485(6)
C211 C212 1.408(6)
C211 H211 0.9500
C212 C213 1.370(6)
C212 C214 1.511(6)
C213 H213 0.9500
C214 H21A 0.9800
C214 H21B 0.9800
C214 H21C 0.9800
C215 C220 1.389(6)
C215 C216 1.404(6)
C216 C217 1.381(6)
C216 H216 0.9500
C217 C218 1.400(7)
C217 C221 1.508(7)
C218 C219 1.373(8)
C218 H218 0.9500
C219 C220 1.369(7)
C219 H219 0.9500
C220 H220 0.9500
C221 H22A 0.9900
C221 H22B 0.9900
C301 C302 1.411(5)
C301 C306 1.418(5)
C301 C307 1.500(5)
C302 C303 1.394(5)
C302 C308 1.485(5)
C303 C304 1.381(6)
C303 H303 0.9500
C304 C305 1.378(7)
C304 H304 0.9500
C305 C306 1.396(6)
C305 H305 0.9500
C306 C314 1.492(6)
C308 C313 1.392(5)
C308 C309 1.396(6)
C309 C310 1.388(6)
C309 H309 0.9500
C310 C311 1.380(6)
C310 H310 0.9500
C311 C312 1.373(7)
C312 C313 1.380(6)
C312 H312 0.9500
C313 H313 0.9500
C314 C315 1.394(6)
C314 C319 1.402(6)
C315 C316 1.392(6)
C315 H315 0.9500
C316 C317 1.382(7)
C316 H316 0.9500
C317 C318 1.359(8)
C318 C319 1.382(7)
C318 H318 0.9500
C319 H319 0.9500
C401 C406 1.407(5)
C401 C402 1.412(5)
C401 C407 1.498(5)
C402 C403 1.395(5)
C402 C408 1.487(5)
C403 C404 1.375(6)
C403 H403 0.9500
C404 C405 1.376(6)
C404 H404 0.9500
C405 C406 1.396(5)
C405 H405 0.9500
C406 C414 1.483(5)
C408 C409 1.388(5)
C408 C413 1.399(5)
C409 C410 1.401(5)
C409 H409 0.9500
C410 C411 1.370(6)
C410 H410 0.9500
C411 C412 1.381(6)
C412 C413 1.391(6)
C412 H412 0.9500
C413 H413 0.9500
C414 C415 1.390(5)
C414 C419 1.411(5)
C415 C416 1.387(6)
C415 H415 0.9500
C416 C417 1.376(6)
C416 H416 0.9500
C417 C418 1.370(6)
C418 C419 1.382(6)
C418 H418 0.9500
C419 H419 0.9500
